data_1563207
loop_
_publ_author_name
'Yamamoto, G.'
'Kyono, A.'
'Abe, J.'
'Sano-Furukawa, A.'
'Hattori, T.'

_publ_section_title
;
 Crystal structure of nesquehonite, MgCO3*3H(D)2O by neutron diffraction
 and effect of pH on structural formulas of nesquehonite
;
_journal_name_full 'Journal of Mineralogical and Petrological Sciences'
_journal_page_first 96
_journal_page_last 103
_journal_paper_doi 10.2465/jmps.200117
_journal_volume 116
_journal_year 2021
_chemical_formula_sum 'C D2 Mg O34'
_chemical_name_common 'Mg C O6 D6'
_chemical_name_mineral 'nesquehonite deuterated'
_space_group_IT_number 14
_space_group_name_Hall '-P 2yn'
_space_group_name_H-M_alt 'P 1 21/n 1'
_cell_angle_alpha 90.000000
_cell_angle_beta 90.165(4)
_cell_angle_gamma 90.000000
_cell_formula_units_Z 4
_cell_length_a 7.72100(12)
_cell_length_b 5.37518(7)
_cell_length_c 12.1430(4)
_cell_volume 503.954(19)
_diffrn_ambient_pressure 100
_diffrn_ambient_temperature 298
_cod_data_source_file nesquehonite.cif
_cod_data_source_block nesquehonite
_cod_original_cell_volume 503.956(13)
_cod_original_sg_symbol_H-M 'P 21/n'
_cod_original_formula_sum MgCO33D2O
_cod_database_code 1563207

loop_
_space_group_symop_id
_space_group_symop_operation_xyz
1 x,y,z
2 -x,-y,-z
3 -x+1/2,y+1/2,-z+1/2
4 x+1/2,-y+1/2,z+1/2

loop_
_atom_site_label
_atom_site_occupancy
_atom_site_fract_x
_atom_site_fract_y
_atom_site_fract_z
_atom_site_adp_type
_atom_site_U_iso_or_equiv
_atom_site_type_symbol
Mg 1.0 0.2433(15) 0.0822(9) 0.1466(5) Uiso 0.00111(16) Mg
C 1.0 0.2524(10) 0.1381(10) 0.4084(4) Uiso 0.00147(12) C
O1 1.0 0.5185(13) 0.0890(17) 0.1570(8) Uiso 0.0019(3) O
O2 1.0 0.9828(13) 0.0946(17) 0.1490(10) Uiso 0.0034(3) O
O3 1.0 0.2599(12) 0.4011(10) 0.0644(4) Uiso 0.00147(14) O
O4 1.0 0.2502(13) 0.1974(10) 0.3096(5) Uiso 0.00135(16) O
O5 1.0 0.2519(13) 0.8069(10) 0.0202(5) Uiso 0.00171(15) O
O6 1.0 0.2789(12) 0.3516(14) 0.8305(6) Uiso 0.0016(2) O
D1 1.0 0.5860(11) 0.1569(14) 0.0879(7) Uiso 0.0042(3) D
D2 1.0 0.5852(11) -0.0464(15) 0.1568(7) Uiso 0.0051(3) D
D3 1.0 0.9109(14) 0.1472(16) 0.0931(9) Uiso 0.0039(3) D
D4 1.0 0.9174(12) 0.1197(20) 0.2172(8) Uiso 0.0077(3) D
D5 1.0 0.1638(11) 0.3108(16) 0.8211(8) Uiso 0.0065(4) D
D6 1.0 0.2733(13) 0.3739(13) 0.9184(6) Uiso 0.0049(2) D
